data_2000861
loop_
_publ_author_name
'Ianelli, S.'
'Nardelli, M.'
'Belletti, D.'
'Jamart-Gr\'egoire, B.'
'Girardot, S.'
'Caub\`ere, P.'

_publ_section_title
;
 Structural aspects of reactions based on `aggregative activation':
 structures of 3-oxatricyclo[6.3.0.0^2,7^]undec-6-en-1-ol and
 6,7-epoxy-3-oxatricyclo[6.4.0.0^2,7^]dodecan-1-ol
;
_journal_issue 6
_journal_name_full 'Acta Crystallographica Section C'
_journal_page_first 1155
_journal_page_last 1160
_journal_paper_doi 10.1107/S0108270192002993
_journal_volume 48
_journal_year 1992
_chemical_formula_analytical 'C10 H14 O2'
_chemical_formula_moiety 'C10 H14 O2'
_chemical_formula_sum 'C10 H14 O2'
_chemical_formula_weight 166.22
_chemical_name_systematic
;
    3-Hydroxy-1-oxatricyclo[4.3.0^2,8^.0^3,7^]-8-undecene
                                   (compound 3)
;
_space_group_crystal_system triclinic
_space_group_IT_number 2
_space_group_name_Hall '-P 1'
_space_group_name_H-M_alt 'P -1'
_cell_angle_alpha 98.51(3)
_cell_angle_beta 93.75(3)
_cell_angle_gamma 102.53(2)
_cell_formula_units_Z 4
_cell_length_a 5.493(4)
_cell_length_b 7.262(5)
_cell_length_c 22.459(15)
_cell_measurement_reflns_used 30
_cell_measurement_temperature 293(2)
_cell_measurement_theta_max 19
_cell_measurement_theta_min 9
_cell_volume 860.5(10)
_computing_cell_refinement 'LQPARM (Nardelli & Mangia, 1984)'
_computing_data_reduction 'DIFAU (Ugozzoli et al., 19??)'
_computing_molecular_graphics 'ORTEP (Johnson, 1965)'
_computing_publication_material 'PARST (Nardelli, 1983a)'
_computing_structure_refinement 'SHELX76 (Sheldrick, 1976)'
_computing_structure_solution 'SHELX86 (Sheldrick, 1986)'
_diffrn_ambient_temperature 293(2)
_diffrn_measurement_device 'Siemens AED'
_diffrn_measurement_method \q--2\q
_diffrn_radiation_monochromator graphite
_diffrn_radiation_source 'standard tube'
_diffrn_radiation_type MoK\a
_diffrn_radiation_wavelength .7106900
_diffrn_reflns_limit_h_max 6
_diffrn_reflns_limit_h_min -6
_diffrn_reflns_limit_k_max 8
_diffrn_reflns_limit_k_min -8
_diffrn_reflns_limit_l_max 26
_diffrn_reflns_limit_l_min 0
_diffrn_reflns_number 3052
_diffrn_reflns_reduction_process
;
 Standard with Lp correction
;
_diffrn_reflns_theta_max 25
_diffrn_reflns_theta_min 3
_diffrn_standards_decay_% 0
_diffrn_standards_interval_count 50
_diffrn_standards_number 1
_exptl_absorpt_coefficient_mu .0820
_exptl_absorpt_correction_type none
_exptl_crystal_colour Colourless
_exptl_crystal_density_diffrn 1.283
_exptl_crystal_description
;
;
_exptl_crystal_F_000 360
_exptl_crystal_size_max .51
_exptl_crystal_size_mid .39
_exptl_crystal_size_min .23
_refine_diff_density_max .07
_refine_diff_density_min -.09
_refine_ls_extinction_method none
_refine_ls_goodness_of_fit_obs .5248
_refine_ls_hydrogen_treatment refall
_refine_ls_matrix_type 'full matrix'
_refine_ls_number_constraints 0
_refine_ls_number_parameters 329
_refine_ls_number_reflns 1638
_refine_ls_number_restraints 0
_refine_ls_R_factor_obs .0351
_refine_ls_shift/esd_max .004
_refine_ls_structure_factor_coef F
_refine_ls_weighting_scheme k[s^2^(F~o~)+0.005F~o~^2^}
_refine_ls_wR_factor_obs .0452
_reflns_number_observed 1638
_reflns_observed_criterion 'I > 2\s(I)'
_cod_data_source_file ka1000.cif
_cod_data_source_block 3
_cod_depositor_comments
;
 Updating space group information and adding the symmetry operation list.

 Antanas Vaitkus,
 2018-06-14
;
_cod_original_cell_volume 860.5(1.0)
_cod_database_code 2000861

loop_
_space_group_symop_id
_space_group_symop_operation_xyz
1 x,y,z
2 -x,-y,-z

loop_
_atom_site_aniso_label
_atom_site_aniso_U_11
_atom_site_aniso_U_22
_atom_site_aniso_U_33
_atom_site_aniso_U_12
_atom_site_aniso_U_13
_atom_site_aniso_U_23
O1A .0399(10) .0434(10) .0422(10) .0130(8) -.0017(7) .0026(8)
O2A .0633(13) .0474(12) .0456(11) .0145(9) .0232(10) .0026(11)
C2A .0488(18) .0412(17) .0546(19) .0087(14) .0049(14) -.0063(14)
C3A .0519(17) .0480(18) .0507(18) .0198(14) .0132(14) .0078(15)
C4A .0501(17) .0519(17) .0396(17) .0200(13) .0034(13) .0125(14)
C5A .0359(14) .0404(15) .0397(14) .0089(11) .0042(11) .0126(12)
C6A .0302(14) .0525(17) .0438(15) .0102(12) .0035(11) .0054(13)
C7A .0475(18) .059(2) .0428(18) .0021(14) -.0032(13) -.0037(15)
C8A .063(2) .0497(18) .0442(17) -.0033(14) .0079(14) .0132(16)
C9A .0467(17) .0352(16) .0476(16) .0079(12) .0045(13) .0056(13)
C10A .0410(14) .0396(14) .0322(13) .0103(11) .0075(11) .0033(12)
C8B .059(2) .0596(19) .0395(16) .0169(14) -.0010(13) .0105(17)
C11A .0352(14) .0365(14) .0340(14) .0066(11) .0066(11) .0085(11)
O1B .0520(11) .0389(11) .0473(11) .0023(8) .0179(9) -.0024(9)
O2B .0428(11) .0429(11) .0429(11) .0047(9) -.0082(8) -.0021(9)
C2B .0545(19) .0391(16) .0548(19) .0091(14) .0070(15) -.0049(15)
C3B .0443(16) .0361(16) .0563(18) .0018(13) -.0014(13) .0058(13)
C4B .0501(17) .0410(16) .0409(16) -.0027(13) .0015(13) .0077(14)
C5B .0353(14) .0403(15) .0415(14) .0049(11) .0032(11) .0137(12)
C6B .0331(15) .0485(17) .0474(16) .0069(12) .0071(12) .0088(13)
C7B .0568(19) .065(2) .0387(17) .0094(15) .0112(13) .0024(16)
C9B .0392(16) .0390(16) .0443(15) .0101(12) .0010(12) .0072(13)
C10B .0310(13) .0378(14) .0312(13) .0028(10) -.0002(10) .0034(11)
C11B .0373(14) .0405(15) .0355(14) .0070(11) -.0012(11) .0065(12)

loop_
_atom_site_label
_atom_site_fract_x
_atom_site_fract_y
_atom_site_fract_z
_atom_site_U_iso_or_equiv
_atom_site_thermal_displace_type
_atom_site_calc_flag
_atom_site_calc_attached_atom
_atom_site_type_symbol
O1A .6234(3) -.3994(3) -.30823(7) .0426(6) Uani . . O
O2A .0797(4) -.7315(3) -.28575(9) .0522(8) Uani . . O
C2A .7121(6) -.2152(4) -.32610(10) .0507(11) Uani . . C
C3A .6616(6) -.2176(5) -.39300(10) .0492(11) Uani . . C
C4A .4062(5) -.3378(4) -.41840(10) .0458(10) Uani . . C
C5A .2666(5) -.4324(4) -.38260(10) .0378(9) Uani . . C
C6A .0619(5) -.6134(4) -.38910(10) .0426(9) Uani . . C
C7A .0732(6) -.7640(5) -.44300(10) .0534(11) Uani . . C
C8A .3208(6) -.8199(5) -.42890(10) .0533(12) Uani . . C
C9A .3500(6) -.8081(4) -.36020(10) .0437(11) Uani . . C
C10A .2113(5) -.6608(4) -.33310(10) .0379(9) Uani . . C
C8B .2751(6) -.3589(5) -.06590(10) .0527(12) Uani . . C
C11A .3575(4) -.4487(3) -.32010(10) .0350(9) Uani . . C
O1B .4556(3) -.1029(2) -.19615(8) .0480(7) Uani . . O
O2B -.1039(4) -.4550(3) -.20662(8) .0455(7) Uani . . O
C2B .5616(7) .1009(4) -.18520(10) .0517(11) Uani . . C
C3B .5798(5) .1880(4) -.11910(10) .0470(11) Uani . . C
C4B .3540(5) .1053(4) -.08870(10) .0456(10) Uani . . C
C5B .1779(5) -.0343(4) -.12010(10) .0385(9) Uani . . C
C6B -.0204(5) -.2027(4) -.10840(10) .0430(10) Uani . . C
C7B .0388(6) -.2860(5) -.05270(10) .0548(11) Uani . . C
C9B .2405(5) -.4317(4) -.13370(10) .0409(10) Uani . . C
C10B .0718(4) -.3219(3) -.16290(10) .0345(9) Uani . . C
C11B .2041(5) -.1319(4) -.18140(10) .0383(9) Uani . . C
H2OA .016(6) -.641(5) -.2669(14) .070(11) Uiso . O2A H
H4A .359(5) -.354(4) -.4615(14) .063(9) Uiso . C4A H
H6A -.101(5) -.585(4) -.3815(11) .046(7) Uiso . C6A H
H11A .277(4) -.370(3) -.2882(10) .033(6) Uiso . C11A H
H21A .895(6) -.172(5) -.3118(13) .068(9) Uiso . C2A H
H22A .631(5) -.123(4) -.3013(13) .059(8) Uiso . C2A H
H31A .780(5) -.277(4) -.4163(12) .053(8) Uiso . C3A H
H32A .683(5) -.082(5) -.4002(13) .067(9) Uiso . C3A H
H71A -.067(5) -.863(4) -.4451(12) .056(8) Uiso . C7A H
H72A .061(5) -.712(4) -.4828(13) .056(8) Uiso . C7A H
H81A .311(6) -.957(5) -.4517(14) .074(9) Uiso . C8A H
H82A .468(6) -.717(5) -.4426(15) .079(10) Uiso . C8A H
H91A .531(5) -.777(4) -.3415(12) .054(8) Uiso . C9A H
H92A .257(5) -.928(4) -.3510(12) .059(9) Uiso . C9A H
H2OB -.189(7) -.399(5) -.2254(17) .096(14) Uiso . O2B H
H4B .353(5) .148(4) -.0451(13) .049(7) Uiso . C4B H
H6B -.190(5) -.191(4) -.1157(11) .050(8) Uiso . C6B H
H11B .096(4) -.102(3) -.2131(10) .032(6) Uiso . C11B H
H21B .450(5) .150(4) -.2095(13) .053(8) Uiso . C2B H
H22B .734(7) .116(5) -.1972(15) .081(10) Uiso . C2B H
H31B .735(6) .171(4) -.0956(13) .059(8) Uiso . C3B H
H32B .600(5) .328(4) -.1145(13) .064(9) Uiso . C3B H
H71B -.107(5) -.398(4) -.0503(12) .054(8) Uiso . C7B H
H72B .068(6) -.192(5) -.0159(15) .075(10) Uiso . C7B H
H81B .427(5) -.247(4) -.0574(12) .056(8) Uiso . C8B H
H82B .295(5) -.462(4) -.0422(14) .069(9) Uiso . C8B H
H91B .403(5) -.422(4) -.1528(12) .055(8) Uiso . C9B H
H92B .140(5) -.569(4) -.1417(12) .057(8) Uiso . C9B H

loop_
_atom_type_symbol
_atom_type_description
_atom_type_scat_dispersion_real
_atom_type_scat_dispersion_imag
_atom_type_scat_source
O Oxygen .008 .006 'IntTabIV Tab.2.2A 2.3.1'
C Carbon .002 .002 'IntTabIV Tab.2.2A 2.3.1'
H Hydrogen .000 .000 'IntTabIV Tab.2.2C      '

loop_
_geom_angle_atom_site_label_1
_geom_angle_atom_site_label_2
_geom_angle_atom_site_label_3
_geom_angle
_geom_angle_publ_flag
C2A O1A C11A 107.5(3) yes
C10A O2A H2OA 109(2) no
O1A C2A H22A 106(2) no
O1A C2A H21A 107(2) no
O1A C2A C3A 113.4(3) yes
H21A C2A H22A 105(2) no
C3A C2A H22A 112(2) no
C3A C2A H21A 112(2) no
C2A C3A H32A 108(2) no
C2A C3A H31A 111(2) no
C2A C3A C4A 112.2(3) yes
H31A C3A H32A 108(2) no
C4A C3A H32A 112(2) no
C4A C3A H31A 105(2) no
C3A C4A H4A 119(2) no
C3A C4A C5A 118.9(3) yes
C5A C4A H4A 122(2) no
C4A C5A C11A 123.6(3) yes
C4A C5A C6A 137.1(3) yes
C6A C5A C11A 93.0(2) yes
C5A C6A H6A 112(2) no
C5A C6A C10A 86.1(2) yes
C5A C6A C7A 114.3(3) yes
C10A C6A H6A 115.0(10) no
C7A C6A H6A 118(2) no
C7A C6A C10A 106.8(3) yes
C6A C7A H72A 111(2) no
C6A C7A H71A 108(2) no
C6A C7A C8A 103.9(3) yes
H71A C7A H72A 106(2) no
C8A C7A H72A 114(2) no
C8A C7A H71A 114(2) no
C7A C8A H82A 108(2) no
C7A C8A H81A 109(2) no
C7A C8A C9A 105.1(3) yes
H81A C8A H82A 112(3) no
C9A C8A H82A 110(2) no
C9A C8A H81A 112(2) no
C8A C9A H92A 108(2) no
C8A C9A H91A 114(2) no
C8A C9A C10A 107.7(3) yes
H91A C9A H92A 111(2) no
C10A C9A H92A 104(2) no
C10A C9A H91A 111(2) no
C6A C10A C9A 104.8(2) yes
O2A C10A C9A 108.7(3) yes
O2A C10A C6A 119.7(3) yes
C9A C10A C11A 117.2(3) yes
C6A C10A C11A 88.3(2) yes
O2A C10A C11A 116.8(3) yes
H81B C8B H82B 111(2) no
C9B C8B H82B 112(2) no
C9B C8B H81B 108(2) no
C7B C8B H82B 112(2) no
C7B C8B H81B 109(2) no
C7B C8B C9B 104.8(3) yes
C5A C11A C10A 88.0(2) yes
O1A C11A C10A 120.9(3) yes
O1A C11A C5A 113.5(3) yes
C10A C11A H11A 111.0(10) no
C5A C11A H11A 111.0(10) no
O1A C11A H11A 111.0(10) no
C2B O1B C11B 107.5(3) yes
C10B O2B H2OB 110(3) no
O1B C2B H22B 105(2) no
O1B C2B H21B 104(2) no
O1B C2B C3B 112.6(3) yes
H21B C2B H22B 116(3) no
C3B C2B H22B 108(2) no
C3B C2B H21B 112(2) no
C2B C3B H32B 111(2) no
C2B C3B H31B 112(2) no
C2B C3B C4B 112.6(3) yes
H31B C3B H32B 104(2) no
C4B C3B H32B 109(2) no
C4B C3B H31B 108(2) no
C3B C4B H4B 119(2) no
C3B C4B C5B 118.7(3) yes
C5B C4B H4B 122(2) no
C4B C5B C11B 123.3(3) yes
C4B C5B C6B 138.2(3) yes
C6B C5B C11B 92.6(3) yes
C5B C6B H6B 115(2) no
C5B C6B C10B 86.0(2) yes
C5B C6B C7B 115.5(3) yes
C10B C6B H6B 114(2) no
C7B C6B H6B 116(2) no
C7B C6B C10B 106.6(3) yes
C8B C7B C6B 103.7(3) yes
C6B C7B H72B 113(2) no
C6B C7B H71B 108(2) no
C8B C7B H72B 111(2) no
C8B C7B H71B 110(2) no
H71B C7B H72B 111(2) no
C8B C9B H92B 109(2) no
C8B C9B H91B 114(2) no
C8B C9B C10B 107.8(3) yes
H91B C9B H92B 110(2) no
C10B C9B H92B 104(2) no
C10B C9B H91B 111(2) no
C6B C10B C9B 104.8(2) yes
O2B C10B C9B 107.8(3) yes
O2B C10B C6B 120.4(3) yes
C9B C10B C11B 116.3(3) yes
C6B C10B C11B 88.5(2) yes
O2B C10B C11B 117.8(3) yes
C5B C11B C10B 88.1(2) yes
O1B C11B C10B 120.7(3) yes
O1B C11B C5B 113.7(3) yes
C10B C11B H11B 109.0(10) no
C5B C11B H11B 113.0(10) no
O1B C11B H11B 111.0(10) no

loop_
_geom_bond_atom_site_label_1
_geom_bond_atom_site_label_2
_geom_bond_distance
_geom_bond_publ_flag
O1A C2A 1.446(3) yes
O1A C11A 1.424(3) yes
O2A C10A 1.420(3) yes
O2A H2OA .88(3) no
C2A C3A 1.507(4) yes
C2A H21A 1.00(3) no
C2A H22A 1.00(3) no
C3A C4A 1.507(3) yes
C3A H31A .99(2) no
C3A H32A 1.00(3) no
C4A C5A 1.311(3) yes
C4A H4A .97(3) no
C5A C6A 1.515(3) yes
C5A C11A 1.490(3) yes
C6A C7A 1.522(4) yes
C6A C10A 1.579(3) yes
C6A H6A .98(2) no
C7A C8A 1.528(5) yes
C7A H71A .93(2) no
C7A H72A 1.02(3) no
C8A C9A 1.529(4) yes
C8A H81A 1.03(3) no
C8A H82A 1.07(3) no
C9A C10A 1.522(4) yes
C9A H91A 1.02(2) no
C9A H92A .97(2) no
C10A C11A 1.550(3) yes
C8B C7B 1.534(5) yes
C8B C9B 1.521(4) yes
C8B H81B 1.01(2) no
C8B H82B 1.00(3) no
C11A H11A 1.03(2) no
O1B C2B 1.446(3) yes
O1B C11B 1.420(3) yes
O2B C10B 1.421(2) yes
O2B H2OB .82(4) no
C2B C3B 1.512(4) yes
C2B H21B .95(3) no
C2B H22B .99(3) no
C3B C4B 1.508(4) yes
C3B H31B 1.01(3) no
C3B H32B .99(3) no
C4B C5B 1.317(3) yes
C4B H4B .98(2) no
C5B C6B 1.518(3) yes
C5B C11B 1.485(3) yes
C6B C7B 1.514(4) yes
C6B C10B 1.569(3) yes
C6B H6B .96(3) no
C7B H71B 1.02(2) no
C7B H72B .97(3) no
C9B C10B 1.523(4) yes
C9B H91B 1.01(2) no
C9B H92B 1.01(2) no
C10B C11B 1.543(3) yes
C11B H11B .98(2) no

loop_
_geom_contact_atom_site_label_1
_geom_contact_atom_site_label_2
_geom_contact_distance
O1A C3A 2.468(4)
O1A C4A 2.814(3)
O1A C5A 2.438(3)
O1A C10A 2.588(3)
O2A C6A 2.594(3)
O2A C9A 2.391(3)
O2A C11A 2.531(3)
O2A O2B 2.875(3)
C2A C4A 2.502(4)
C2A C5A 2.723(3)
C2A C11A 2.315(3)
C3A C5A 2.429(4)
C3A C11A 2.872(4)
C4A C6A 2.632(4)
C4A C11A 2.471(4)
C5A C7A 2.550(4)
C5A C8A 2.938(4)
C5A C9A 2.971(4)
C5A C10A 2.112(3)
C6A C8A 2.401(4)
C6A C9A 2.456(4)
C6A C11A 2.179(3)
C7A C9A 2.427(4)
C7A C10A 2.490(3)
C8A C10A 2.463(4)
C9A C11A 2.623(4)
C8B C5B 2.937(4)
C8B C6B 2.398(4)
C8B C10B 2.459(4)
O1B C3B 2.462(3)
O1B C4B 2.808(3)
O1B C5B 2.432(3)
O1B C10B 2.576(3)
O2B C6B 2.596(3)
O2B C9B 2.380(3)
O2B C11B 2.539(3)
C2B C4B 2.513(4)
C2B C5B 2.734(4)
C2B C11B 2.312(4)
C3B C5B 2.432(3)
C3B C11B 2.863(3)
C4B C6B 2.650(3)
C4B C11B 2.467(3)
C5B C7B 2.564(4)
C5B C9B 2.954(4)
C5B C10B 2.105(3)
C6B C9B 2.450(4)
C6B C11B 2.171(4)
C7B C9B 2.420(4)
C7B C10B 2.472(4)
C9B C11B 2.604(4)
